data_7706660
loop_
_publ_author_name
'Deville, Claire'
'Jeppesen, Henrik S.'
'McKee, Vickie'
'Lock, Nina'

_publ_section_title
;
 Anion and solvent controlled growth of crystalline and amorphous zinc(ii)
 coordination polymers and a molecular complex.
;
_journal_issue 11
_journal_name_full 'Dalton transactions (Cambridge, England : 2003)'
_journal_page_first 3979
_journal_page_last 3989
_journal_paper_doi 10.1039/d0dt04190d
_journal_volume 50
_journal_year 2021
_chemical_absolute_configuration ad
_chemical_formula_moiety 'C40 H32 Cl2 N8 O6 Zn2, 4( C3 H7 N O)'
_chemical_formula_sum 'C52 H60 Cl2 N12 O10 Zn2'
_chemical_formula_weight 1214.76
_space_group_crystal_system triclinic
_space_group_IT_number 1
_space_group_name_Hall 'P 1'
_space_group_name_H-M_alt 'P 1'
_atom_sites_solution_hydrogens mixed
_atom_sites_solution_primary dual
_atom_sites_solution_secondary difmap
_audit_creation_method SHELXL-2018/3
_audit_update_record
;
2020-11-26 deposited with the CCDC.	2021-02-23 downloaded from the CCDC.
;
_cell_angle_alpha 93.542(6)
_cell_angle_beta 100.835(7)
_cell_angle_gamma 95.115(7)
_cell_formula_units_Z 1
_cell_length_a 8.8946(8)
_cell_length_b 11.6045(8)
_cell_length_c 13.7282(9)
_cell_measurement_reflns_used 4258
_cell_measurement_temperature 100.01(14)
_cell_measurement_theta_max 23.0310
_cell_measurement_theta_min 2.7880
_cell_volume 1381.71(19)
_computing_cell_refinement 'CrysAlisPro 1.171.38.43b (Rigaku OD, 2015)'
_computing_data_collection 'CrysAlisPro 1.171.38.43b (Rigaku OD, 2015)'
_computing_data_reduction 'CrysAlisPro 1.171.38.43b (Rigaku OD, 2015)'
_computing_structure_refinement 'SHELXL-2018/3 (Sheldrick, 2018)'
_computing_structure_solution 'SHELXT 2014/5 (Sheldrick, 2014)'
_diffrn_ambient_temperature 100(2)
_diffrn_detector_area_resol_mean 10.3590
_diffrn_measured_fraction_theta_full 1.000
_diffrn_measured_fraction_theta_max 1.000
_diffrn_measurement_device_type 'SuperNova, Single source at offset, Atlas'
_diffrn_measurement_method '\w scans'
_diffrn_radiation_type MoK\a
_diffrn_radiation_wavelength 0.71073
_diffrn_reflns_av_R_equivalents 0.1027
_diffrn_reflns_av_unetI/netI 0.1624
_diffrn_reflns_Laue_measured_fraction_full 1.000
_diffrn_reflns_Laue_measured_fraction_max 1.000
_diffrn_reflns_limit_h_max 10
_diffrn_reflns_limit_h_min -10
_diffrn_reflns_limit_k_max 13
_diffrn_reflns_limit_k_min -13
_diffrn_reflns_limit_l_max 16
_diffrn_reflns_limit_l_min -16
_diffrn_reflns_number 29231
_diffrn_reflns_point_group_measured_fraction_full 0.996
_diffrn_reflns_point_group_measured_fraction_max 0.996
_diffrn_reflns_theta_full 25.025
_diffrn_reflns_theta_max 25.025
_diffrn_reflns_theta_min 2.234
_diffrn_source 'micro-focus sealed X-ray tube'
_exptl_absorpt_coefficient_mu 1.033
_exptl_absorpt_correction_T_max 1.00000
_exptl_absorpt_correction_T_min 0.87675
_exptl_absorpt_correction_type multi-scan
_exptl_absorpt_process_details
;
CrysAlisPro 1.171.38.43b (Rigaku Oxford Diffraction, 2015)
Empirical absorption correction using spherical harmonics,
 implemented in SCALE3 ABSPACK scaling algorithm.
;
_exptl_crystal_colour colourless
_exptl_crystal_density_diffrn 1.460
_exptl_crystal_description plate
_exptl_crystal_F_000 630
_exptl_crystal_size_max 0.200
_exptl_crystal_size_mid 0.100
_exptl_crystal_size_min 0.040
_refine_diff_density_max 0.476
_refine_diff_density_min -0.400
_refine_diff_density_rms 0.082
_refine_ls_abs_structure_details
;
 Flack x determined using 1614 quotients [(I+)-(I-)]/[(I+)+(I-)]
 (Parsons, Flack and Wagner, Acta Cryst. B69 (2013) 249-259).
;
_refine_ls_abs_structure_Flack 0.02(4)
_refine_ls_extinction_method none
_refine_ls_goodness_of_fit_ref 1.003
_refine_ls_hydrogen_treatment constr
_refine_ls_matrix_type full
_refine_ls_number_parameters 704
_refine_ls_number_reflns 9746
_refine_ls_number_restraints 813
_refine_ls_restrained_S_all 0.977
_refine_ls_R_factor_all 0.1375
_refine_ls_R_factor_gt 0.0673
_refine_ls_shift/su_max 0.000
_refine_ls_shift/su_mean 0.000
_refine_ls_structure_factor_coef Fsqd
_refine_ls_weighting_details 'w=1/[\s^2^(Fo^2^)+(0.0303P)^2^] where P=(Fo^2^+2Fc^2^)/3'
_refine_ls_weighting_scheme calc
_refine_ls_wR_factor_gt 0.1122
_refine_ls_wR_factor_ref 0.1392
_reflns_Friedel_coverage 0.992
_reflns_Friedel_fraction_full 0.991
_reflns_Friedel_fraction_max 0.991
_reflns_number_gt 5471
_reflns_number_total 9746
_reflns_threshold_expression 'I > 2\s(I)'
_cod_data_source_file d0dt04190d2.cif
_cod_data_source_block ZnDimer
_cod_depositor_comments 'Adding full bibliography for 7706658--7706662.cif.'
_cod_original_cell_volume 1381.71(18)
_cod_database_code 7706660
_shelx_shelxl_version_number 2018/3
_shelx_space_group_comment
;
The symmetry employed for this shelxl refinement is uniquely defined
by the following loop, which should always be used as a source of
symmetry information in preference to the above space-group names.
They are only intended as comments.
;
_shelx_estimated_absorpt_t_min 0.820
_shelx_estimated_absorpt_t_max 0.960

loop_
_space_group_symop_operation_xyz
'x, y, z'

loop_
_atom_site_label
_atom_site_type_symbol
_atom_site_fract_x
_atom_site_fract_y
_atom_site_fract_z
_atom_site_U_iso_or_equiv
_atom_site_adp_type
_atom_site_occupancy
_atom_site_site_symmetry_order
_atom_site_calc_flag
_atom_site_refinement_flags_posn
_atom_site_refinement_flags_adp
_atom_site_refinement_flags_occupancy
_atom_site_disorder_assembly
_atom_site_disorder_group
Zn1 Zn 0.24656(16) 0.20937(14) 0.73607(11) 0.0331(7) Uani 1 1 d D . . . .
Cl1 Cl 0.3466(6) 0.0428(5) 0.7582(4) 0.0453(17) Uani 1 1 d D . . . .
N1 N 0.2926(18) 0.3150(14) 0.8635(11) 0.034(4) Uani 1 1 d D . . . .
N2 N 0.251(2) 0.4416(16) 0.9796(12) 0.043(4) Uani 1 1 d D . . . .
H2N H 0.207705 0.495067 1.009364 0.051 Uiso 1 1 calc R U . . .
N3 N 0.0133(17) 0.1854(15) 0.7068(12) 0.038(4) Uani 1 1 d D . . . .
N4 N -0.2351(19) 0.1967(17) 0.7072(13) 0.059(5) Uani 1 1 d D . . . .
H4N H -0.319259 0.224527 0.719112 0.071 Uiso 1 1 calc R U . . .
C1 C 0.406(2) 0.3122(18) 0.9457(13) 0.031(5) Uani 1 1 d D . . . .
C2 C 0.536(2) 0.250(2) 0.9614(17) 0.050(6) Uani 1 1 d D . . . .
H2 H 0.555423 0.196122 0.911594 0.060 Uiso 1 1 calc R U . . .
C3 C 0.635(3) 0.272(2) 1.0515(17) 0.062(7) Uani 1 1 d D . . . .
H3 H 0.726695 0.234816 1.064220 0.074 Uiso 1 1 calc R U . . .
C4 C 0.599(3) 0.351(2) 1.1268(16) 0.060(7) Uani 1 1 d D . . . .
H4 H 0.665965 0.359421 1.190142 0.072 Uiso 1 1 calc R U . . .
C5 C 0.478(3) 0.413(2) 1.1134(14) 0.047(6) Uani 1 1 d D . . . .
H5 H 0.459274 0.467588 1.163544 0.056 Uiso 1 1 calc R U . . .
C6 C 0.382(2) 0.3927(18) 1.0212(14) 0.032(4) Uani 1 1 d D . . . .
C7 C 0.202(2) 0.393(2) 0.8847(16) 0.052(6) Uani 1 1 d D . . . .
C8 C 0.0834(15) 0.4370(12) 0.8096(10) 0.051(4) Uani 1 1 d D . . . .
H8A H 0.116156 0.433907 0.744570 0.062 Uiso 1 1 calc R U . . .
H8AB H 0.073283 0.519127 0.829198 0.062 Uiso 1 1 calc R U . . .
C9 C -0.0743(16) 0.3650(13) 0.7991(10) 0.054(4) Uani 1 1 d D . . . .
H9 H -0.149811 0.412150 0.760474 0.065 Uiso 1 1 calc R U . . .
O1 O -0.1140(17) 0.3629(15) 0.8929(9) 0.059(4) Uani 1 1 d D . . . .
H1O H -0.101789 0.293391 0.911593 0.088 Uiso 1 1 d R U . . .
C10 C -0.090(2) 0.249(2) 0.7363(17) 0.053(5) Uani 1 1 d D . . . .
C11 C -0.077(2) 0.0837(19) 0.6536(16) 0.037(5) Uani 1 1 d D . . . .
C12 C -0.028(2) -0.0075(19) 0.6053(16) 0.043(5) Uani 1 1 d D . . . .
H12 H 0.076906 -0.012031 0.602887 0.051 Uiso 1 1 calc R U . . .
C13 C -0.145(2) -0.095(2) 0.5592(17) 0.050(6) Uani 1 1 d D . . . .
H13 H -0.114765 -0.161039 0.526837 0.060 Uiso 1 1 calc R U . . .
C14 C -0.295(2) -0.090(2) 0.5581(17) 0.053(6) Uani 1 1 d D . . . .
H14 H -0.368819 -0.149875 0.523538 0.064 Uiso 1 1 calc R U . . .
C15 C -0.342(2) 0.005(2) 0.6090(17) 0.051(6) Uani 1 1 d D . . . .
H15 H -0.446899 0.010025 0.611489 0.061 Uiso 1 1 calc R U . . .
C16 C -0.228(2) 0.093(2) 0.6559(17) 0.045(6) Uani 1 1 d D . . . .
Zn2 Zn 0.76769(16) 0.76768(14) 0.24043(11) 0.0349(7) Uani 1 1 d D . . . .
Cl2 Cl 0.6714(7) 0.9379(5) 0.2178(5) 0.0526(19) Uani 1 1 d D . . . .
N5 N 1.0015(16) 0.7971(15) 0.2812(14) 0.046(5) Uani 1 1 d D . . . .
N6 N 1.2425(19) 0.7655(17) 0.2824(14) 0.059(5) Uani 1 1 d D . . . .
H6N H 1.322246 0.730269 0.271955 0.070 Uiso 1 1 calc R U . . .
N7 N 0.7361(17) 0.6673(16) 0.1132(11) 0.038(4) Uani 1 1 d D . . . .
N8 N 0.768(2) 0.5512(17) -0.0140(12) 0.054(5) Uani 1 1 d D . . . .
H8 H 0.810467 0.501944 -0.048979 0.065 Uiso 1 1 calc R U . . .
C17 C 1.0928(19) 0.8958(17) 0.3236(16) 0.031(5) Uani 1 1 d D . . . .
C18 C 1.054(2) 1.0005(18) 0.3671(16) 0.037(5) Uani 1 1 d D . . . .
H18 H 0.950360 1.015462 0.364470 0.044 Uiso 1 1 calc R U . . .
C19 C 1.175(2) 1.079(2) 0.4131(18) 0.056(7) Uani 1 1 d D . . . .
H19 H 1.156368 1.147680 0.448310 0.067 Uiso 1 1 calc R U . . .
C20 C 1.330(2) 1.057(2) 0.4078(17) 0.054(6) Uani 1 1 d D . . . .
H20 H 1.409611 1.116798 0.434019 0.065 Uiso 1 1 calc R U . . .
C21 C 1.371(2) 0.958(2) 0.3689(18) 0.054(6) Uani 1 1 d D . . . .
H21 H 1.475646 0.943635 0.371556 0.065 Uiso 1 1 calc R U . . .
C22 C 1.248(2) 0.8785(19) 0.3245(15) 0.033(4) Uani 1 1 d D . . . .
C23 C 1.095(2) 0.7192(19) 0.2603(19) 0.062(6) Uani 1 1 d D . . . .
C24 C 1.0392(17) 0.5953(11) 0.2358(10) 0.055(4) Uani 1 1 d D . . . .
H24A H 0.952316 0.576065 0.269660 0.066 Uiso 1 1 calc R U . A 1
H24B H 1.122733 0.548007 0.262269 0.066 Uiso 1 1 calc R U . A 1
C25 C 0.9875(15) 0.5628(14) 0.1268(10) 0.048(4) Uani 0.75 1 d D . P B 1
H25 H 0.981440 0.476153 0.119740 0.058 Uiso 0.75 1 calc R U P B 1
O2 O 1.103(2) 0.601(2) 0.0739(14) 0.057(5) Uani 0.75 1 d D . P B 1
H2O H 1.054548 0.665805 0.055497 0.085 Uiso 0.75 1 d R U P B 1
C26 C 0.824(2) 0.592(2) 0.0808(16) 0.045(5) Uani 1 1 d D . . . .
C27 C 0.610(2) 0.6695(19) 0.0295(14) 0.032(5) Uani 1 1 d D . . . .
C28 C 0.483(2) 0.728(2) 0.0225(17) 0.049(7) Uani 1 1 d D . . . .
H28 H 0.464117 0.775767 0.076905 0.059 Uiso 1 1 calc R U . . .
C29 C 0.382(3) 0.715(3) -0.0705(18) 0.073(9) Uani 1 1 d D . . . .
H29 H 0.296597 0.758921 -0.080352 0.087 Uiso 1 1 calc R U . . .
C30 C 0.403(3) 0.641(2) -0.1467(17) 0.065(7) Uani 1 1 d D . . . .
H30 H 0.327223 0.631304 -0.206473 0.078 Uiso 1 1 calc R U . . .
C31 C 0.531(2) 0.581(2) -0.1388(15) 0.045(5) Uani 1 1 d D . . . .
H31 H 0.547328 0.530692 -0.192206 0.054 Uiso 1 1 calc R U . . .
C32 C 0.635(2) 0.598(2) -0.0473(15) 0.041(5) Uani 1 1 d D . . . .
O3 O 0.2834(14) 0.2950(13) 0.6227(9) 0.037(4) Uani 1 1 d D . . . .
O4 O 0.5222(15) 0.3269(13) 0.7111(9) 0.032(4) Uani 1 1 d D . . . .
C33 C 0.4233(17) 0.3402(17) 0.6349(12) 0.034(5) Uani 1 1 d D . . . .
C34 C 0.4674(18) 0.4170(17) 0.5584(11) 0.033(5) Uani 1 1 d D . . . .
C35 C 0.3771(18) 0.4079(16) 0.4631(10) 0.027(4) Uani 1 1 d D . . . .
H35 H 0.289036 0.352689 0.445863 0.032 Uiso 1 1 calc R U . . .
C36 C 0.418(2) 0.4815(17) 0.3931(12) 0.037(5) Uani 1 1 d D . . . .
H36 H 0.355225 0.477477 0.328732 0.044 Uiso 1 1 calc R U . . .
C37 C 0.5475(19) 0.5588(16) 0.4156(11) 0.032(5) Uani 1 1 d D . . . .
C38 C 0.637(2) 0.5679(19) 0.5117(12) 0.045(6) Uani 1 1 d D . . . .
H38 H 0.726501 0.621992 0.528306 0.054 Uiso 1 1 calc R U . . .
C39 C 0.5953(19) 0.4977(16) 0.5831(12) 0.033(5) Uani 1 1 d D . . . .
H39 H 0.654754 0.505364 0.648804 0.039 Uiso 1 1 calc R U . . .
C40 C 0.5904(18) 0.6335(16) 0.3378(12) 0.032(4) Uani 1 1 d D . . . .
O6 O 0.4911(16) 0.6521(14) 0.2663(10) 0.040(4) Uani 1 1 d D . . . .
O5 O 0.7320(14) 0.6765(14) 0.3533(10) 0.042(4) Uani 1 1 d D . . . .
O7 O 0.9775(18) 0.6519(17) 0.6834(13) 0.075(6) Uani 1 1 d D . . . .
C41 C 1.092(2) 0.717(2) 0.6768(15) 0.067(7) Uani 1 1 d D . . . .
H41 H 1.130907 0.776411 0.728275 0.081 Uiso 1 1 calc R U . . .
N9 N 1.1628(19) 0.7062(16) 0.6000(13) 0.050(5) Uani 1 1 d D . . . .
C42 C 1.101(3) 0.624(3) 0.5161(19) 0.087(10) Uani 1 1 d D . . . .
H42A H 1.101235 0.661711 0.454296 0.131 Uiso 1 1 calc R U . . .
H42B H 0.995886 0.594206 0.519403 0.131 Uiso 1 1 calc R U . . .
H42C H 1.165304 0.559027 0.517527 0.131 Uiso 1 1 calc R U . . .
C43 C 1.302(2) 0.780(2) 0.5935(19) 0.068(8) Uani 1 1 d D . . . .
H43A H 1.372584 0.733185 0.565648 0.102 Uiso 1 1 calc R U . . .
H43B H 1.352013 0.813754 0.660164 0.102 Uiso 1 1 calc R U . . .
H43C H 1.274696 0.842151 0.550485 0.102 Uiso 1 1 calc R U . . .
O8 O 0.029(3) 0.213(2) 1.0078(18) 0.067(9) Uiso 0.5 1 d D U P C 1
C44 C 0.104(3) 0.134(3) 0.9813(17) 0.121(11) Uiso 0.5 1 d D U P C 1
H44 H 0.094637 0.111725 0.912432 0.145 Uiso 0.5 1 calc R U P C 1
N10 N 0.195(5) 0.079(4) 1.048(2) 0.088(16) Uiso 0.5 1 d D U P C 1
C45 C 0.231(6) 0.111(5) 1.153(2) 0.13(2) Uiso 0.5 1 d D U P C 1
H45A H 0.184672 0.182412 1.166678 0.193 Uiso 0.5 1 calc R U P C 1
H45B H 0.342782 0.124480 1.174791 0.193 Uiso 0.5 1 calc R U P C 1
H45C H 0.189592 0.048571 1.187780 0.193 Uiso 0.5 1 calc R U P C 1
C46 C 0.303(5) 0.005(4) 1.012(3) 0.12(2) Uiso 0.5 1 d D U P C 1
H46A H 0.268981 -0.014445 0.940775 0.185 Uiso 0.5 1 calc R U P C 1
H46B H 0.304696 -0.065847 1.047271 0.185 Uiso 0.5 1 calc R U P C 1
H46C H 0.406148 0.047137 1.025528 0.185 Uiso 0.5 1 calc R U P C 1
O8' O -0.007(2) 0.185(2) 0.9592(19) 0.048(7) Uiso 0.5 1 d D U P D 2
C44' C 0.104(3) 0.134(3) 0.9813(17) 0.121(11) Uiso 0.5 1 d D U P D 2
H44' H 0.134700 0.102687 0.923333 0.145 Uiso 0.5 1 calc R U P D 2
N10' N 0.196(4) 0.108(3) 1.0622(18) 0.050(11) Uiso 0.5 1 d D U P D 2
C45' C 0.172(5) 0.152(4) 1.157(2) 0.082(15) Uiso 0.5 1 d D U P D 2
H45D H 0.096058 0.208873 1.147958 0.122 Uiso 0.5 1 calc R U P D 2
H45E H 0.269416 0.190112 1.196547 0.122 Uiso 0.5 1 calc R U P D 2
H45F H 0.134104 0.088353 1.192749 0.122 Uiso 0.5 1 calc R U P D 2
C46' C 0.329(4) 0.040(4) 1.070(3) 0.074(13) Uiso 0.5 1 d D U P D 2
H46D H 0.293651 -0.042684 1.058836 0.111 Uiso 0.5 1 calc R U P D 2
H46E H 0.393432 0.056263 1.136804 0.111 Uiso 0.5 1 calc R U P D 2
H46F H 0.389706 0.062369 1.020246 0.111 Uiso 0.5 1 calc R U P D 2
O9 O 1.027(2) 0.332(2) 0.2889(18) 0.116(8) Uani 1 1 d D . . . .
C47 C 0.915(3) 0.269(2) 0.3009(16) 0.060(7) Uani 1 1 d D . . . .
H47 H 0.866232 0.216886 0.245770 0.072 Uiso 1 1 calc R U . . .
N11 N 0.854(2) 0.2659(16) 0.3816(13) 0.050(5) Uani 1 1 d D . . . .
C48 C 0.919(3) 0.345(3) 0.4676(19) 0.097(11) Uani 1 1 d D . . . .
H48A H 0.968878 0.415192 0.446246 0.145 Uiso 1 1 calc R U . . .
H48B H 0.995151 0.307546 0.512740 0.145 Uiso 1 1 calc R U . . .
H48C H 0.837139 0.365957 0.502139 0.145 Uiso 1 1 calc R U . . .
C49 C 0.715(3) 0.194(2) 0.3865(18) 0.067(8) Uani 1 1 d D . . . .
H49A H 0.691926 0.134667 0.330193 0.100 Uiso 1 1 calc R U . . .
H49B H 0.629375 0.241861 0.383722 0.100 Uiso 1 1 calc R U . . .
H49C H 0.729596 0.155873 0.448949 0.100 Uiso 1 1 calc R U . . .
O10 O 1.054(2) 0.8327(18) 0.0490(15) 0.050(6) Uiso 0.5 1 d D U P E 1
C50 C 0.935(3) 0.887(2) 0.0340(17) 0.034(7) Uiso 0.5 1 d D U P E 1
H50 H 0.905680 0.926634 0.089003 0.041 Uiso 0.5 1 calc R U P E 1
N12 N 0.847(3) 0.889(3) -0.0579(16) 0.043(8) Uiso 0.5 1 d D U P E 1
C51 C 0.887(4) 0.834(3) -0.146(2) 0.063(10) Uiso 0.5 1 d D U P E 1
H51A H 0.937478 0.892969 -0.180353 0.095 Uiso 0.5 1 calc R U P E 1
H51B H 0.793382 0.797197 -0.189667 0.095 Uiso 0.5 1 calc R U P E 1
H51C H 0.957138 0.775570 -0.126060 0.095 Uiso 0.5 1 calc R U P E 1
C52 C 0.716(6) 0.959(6) -0.072(3) 0.046(6) Uiso 0.5 1 d D U P E 1
H52A H 0.724094 1.010743 -0.124493 0.069 Uiso 0.5 1 calc R U P E 1
H52B H 0.715180 1.004775 -0.009539 0.069 Uiso 0.5 1 calc R U P E 1
H52C H 0.619612 0.907080 -0.090527 0.069 Uiso 0.5 1 calc R U P E 1
O10' O 1.013(3) 0.791(3) -0.012(2) 0.061(8) Uiso 0.5 1 d D U P F 2
C50' C 0.913(3) 0.858(3) -0.0033(19) 0.024(8) Uiso 0.5 1 d D U P F 2
H50' H 0.910097 0.891930 0.060963 0.029 Uiso 0.5 1 calc R U P F 2
N12' N 0.810(3) 0.884(3) -0.0813(18) 0.035(9) Uiso 0.5 1 d D U P F 2
C51' C 0.797(4) 0.828(3) -0.1779(19) 0.048(9) Uiso 0.5 1 d D U P F 2
H51D H 0.688466 0.804009 -0.206588 0.072 Uiso 0.5 1 calc R U P F 2
H51E H 0.854243 0.759431 -0.173554 0.072 Uiso 0.5 1 calc R U P F 2
H51F H 0.839720 0.881846 -0.220318 0.072 Uiso 0.5 1 calc R U P F 2
C52' C 0.715(6) 0.978(5) -0.067(3) 0.046(6) Uiso 0.5 1 d D U P F 2
H52D H 0.746990 1.044796 -0.101320 0.069 Uiso 0.5 1 calc R U P F 2
H52E H 0.728376 1.001357 0.004575 0.069 Uiso 0.5 1 calc R U P F 2
H52F H 0.606522 0.951840 -0.093456 0.069 Uiso 0.5 1 calc R U P F 2
C25' C 0.9875(15) 0.5628(14) 0.1268(10) 0.048(4) Uani 0.25 1 d D . P B 2
H25' H 1.058445 0.612306 0.094279 0.058 Uiso 0.25 1 calc R U P B 2
O2' O 1.037(4) 0.453(3) 0.121(3) 0.072(12) Uiso 0.25 1 d D . P B 2
H2' H 0.959920 0.402939 0.109371 0.108 Uiso 0.25 1 calc R U P B 2

loop_
_atom_site_aniso_label
_atom_site_aniso_U_11
_atom_site_aniso_U_22
_atom_site_aniso_U_33
_atom_site_aniso_U_23
_atom_site_aniso_U_13
_atom_site_aniso_U_12
Zn1 0.0301(14) 0.0353(16) 0.0338(14) -0.0038(13) 0.0055(13) 0.0084(13)
Cl1 0.039(4) 0.044(4) 0.048(3) -0.010(3) -0.006(3) 0.014(3)
N1 0.055(9) 0.019(9) 0.030(7) 0.000(7) 0.012(6) 0.011(7)
N2 0.055(9) 0.032(9) 0.040(7) -0.018(6) 0.012(6) 0.007(7)
N3 0.038(8) 0.046(9) 0.029(8) 0.012(7) 0.002(6) 0.008(6)
N4 0.034(7) 0.083(11) 0.056(11) -0.017(9) -0.001(8) 0.028(7)
C1 0.047(10) 0.021(11) 0.029(8) 0.007(8) 0.013(7) 0.004(8)
C2 0.044(12) 0.033(14) 0.067(13) -0.009(11) 0.003(10) 0.005(9)
C3 0.054(14) 0.037(13) 0.082(13) -0.019(12) -0.015(10) 0.010(11)
C4 0.074(14) 0.041(13) 0.055(12) -0.011(10) -0.011(11) 0.004(10)
C5 0.070(13) 0.038(12) 0.030(9) -0.010(9) 0.008(8) 0.001(9)
C6 0.044(10) 0.017(10) 0.035(8) -0.003(7) 0.015(7) -0.003(7)
C7 0.061(10) 0.034(12) 0.054(9) -0.023(9) -0.007(8) 0.020(9)
C8 0.071(9) 0.037(9) 0.044(9) -0.009(7) 0.000(7) 0.023(6)
C9 0.059(8) 0.070(10) 0.035(7) -0.005(7) 0.005(7) 0.029(7)
O1 0.076(10) 0.055(10) 0.050(7) -0.003(7) 0.021(7) 0.028(8)
C10 0.042(9) 0.059(10) 0.053(10) -0.006(8) -0.012(8) 0.027(7)
C11 0.030(8) 0.052(10) 0.028(12) 0.003(9) 0.005(9) 0.007(7)
C12 0.033(10) 0.053(10) 0.044(13) 0.003(9) 0.008(9) 0.010(8)
C13 0.042(9) 0.056(12) 0.050(14) -0.002(11) 0.000(9) 0.016(8)
C14 0.043(9) 0.069(13) 0.049(12) -0.002(10) 0.014(9) 0.004(9)
C15 0.028(9) 0.080(12) 0.047(12) 0.006(10) 0.009(9) 0.013(8)
C16 0.033(8) 0.065(11) 0.041(13) 0.003(9) 0.016(9) 0.015(7)
Zn2 0.0315(15) 0.0361(16) 0.0362(14) -0.0033(13) 0.0051(13) 0.0062(13)
Cl2 0.051(4) 0.036(4) 0.064(4) -0.014(3) -0.007(4) 0.017(3)
N5 0.020(7) 0.043(9) 0.073(12) 0.008(8) 0.003(7) 0.006(6)
N6 0.036(8) 0.074(10) 0.066(12) -0.011(9) 0.008(8) 0.022(7)
N7 0.030(8) 0.045(11) 0.039(8) -0.004(8) 0.005(6) 0.009(7)
N8 0.044(9) 0.065(13) 0.052(8) -0.021(8) 0.010(7) 0.018(8)
C17 0.020(8) 0.039(9) 0.036(12) 0.012(8) 0.008(8) 0.001(7)
C18 0.020(8) 0.054(10) 0.037(11) 0.007(8) 0.003(8) 0.006(7)
C19 0.045(10) 0.058(14) 0.054(15) -0.017(12) -0.008(9) 0.002(8)
C20 0.030(8) 0.059(11) 0.065(14) 0.016(10) -0.012(9) -0.011(8)
C21 0.025(9) 0.073(11) 0.062(14) 0.010(10) 0.008(9) -0.007(8)
C22 0.019(7) 0.061(10) 0.022(10) 0.011(8) 0.007(7) 0.006(6)
C23 0.037(9) 0.044(8) 0.095(15) -0.010(9) -0.016(9) 0.022(7)
C24 0.057(9) 0.039(7) 0.067(8) 0.006(7) 0.000(7) 0.026(7)
C25 0.045(7) 0.044(9) 0.061(8) 0.017(7) 0.013(6) 0.015(7)
O2 0.032(8) 0.060(13) 0.086(12) 0.012(10) 0.029(8) 0.012(8)
C26 0.044(8) 0.039(12) 0.051(9) -0.006(9) 0.004(7) 0.015(8)
C27 0.024(8) 0.028(12) 0.042(9) -0.001(8) 0.004(7) -0.005(7)
C28 0.027(10) 0.049(15) 0.065(13) -0.020(11) 0.003(9) 0.002(9)
C29 0.033(13) 0.09(2) 0.082(14) -0.018(14) -0.014(10) 0.020(13)
C30 0.044(11) 0.088(18) 0.053(12) -0.002(12) -0.012(10) 0.010(11)
C31 0.050(11) 0.044(13) 0.037(9) -0.007(9) 0.007(8) -0.007(9)
C32 0.027(9) 0.051(13) 0.045(9) -0.007(9) 0.008(7) 0.002(8)
O3 0.036(7) 0.048(10) 0.026(7) 0.005(7) 0.006(6) 0.005(7)
O4 0.034(8) 0.036(10) 0.026(7) -0.001(7) 0.002(6) 0.010(7)
C33 0.026(7) 0.047(13) 0.032(9) -0.003(8) 0.008(7) 0.020(8)
C34 0.020(9) 0.049(12) 0.034(9) -0.003(8) 0.010(7) 0.014(8)
C35 0.013(9) 0.038(12) 0.034(8) -0.002(8) 0.014(6) 0.007(8)
C36 0.029(11) 0.047(14) 0.032(10) -0.003(9) 0.007(8) 0.000(9)
C37 0.032(10) 0.027(11) 0.034(9) -0.006(7) 0.000(7) 0.006(8)
C38 0.040(12) 0.051(15) 0.038(9) -0.004(9) -0.003(8) -0.006(10)
C39 0.020(9) 0.044(13) 0.031(10) -0.006(9) -0.005(8) 0.018(8)
C40 0.033(8) 0.023(11) 0.035(9) -0.011(7) 0.001(7) 0.001(8)
O6 0.034(8) 0.043(11) 0.043(8) 0.004(8) 0.000(7) 0.015(8)
O5 0.029(7) 0.059(11) 0.037(8) 0.003(8) 0.006(6) 0.004(7)
O7 0.051(10) 0.082(14) 0.093(12) 0.036(10) 0.011(9) 0.004(9)
C41 0.056(13) 0.079(19) 0.066(14) 0.028(13) 0.004(11) 0.007(12)
N9 0.041(10) 0.038(11) 0.064(11) 0.004(9) -0.003(8) -0.009(8)
C42 0.045(15) 0.072(19) 0.127(18) -0.049(16) -0.007(14) -0.001(13)
C43 0.046(12) 0.054(18) 0.095(19) -0.001(15) 0.004(12) -0.021(11)
O9 0.081(14) 0.097(17) 0.20(2) 0.074(16) 0.059(14) 0.034(12)
C47 0.069(15) 0.054(15) 0.066(13) 0.016(12) 0.018(12) 0.033(11)
N11 0.059(12) 0.039(12) 0.050(10) -0.008(9) 0.004(9) 0.021(9)
C48 0.09(2) 0.08(2) 0.109(18) -0.061(17) 0.031(17) -0.009(17)
C49 0.094(16) 0.048(17) 0.065(16) -0.017(13) 0.039(13) 0.005(12)
C25' 0.045(7) 0.044(9) 0.061(8) 0.017(7) 0.013(6) 0.015(7)

loop_
_atom_type_symbol
_atom_type_description
_atom_type_scat_dispersion_real
_atom_type_scat_dispersion_imag
_atom_type_scat_source
C C 0.0033 0.0016 'International Tables Vol C Tables 4.2.6.8 and 6.1.1.4'
H H 0.0000 0.0000 'International Tables Vol C Tables 4.2.6.8 and 6.1.1.4'
N N 0.0061 0.0033 'International Tables Vol C Tables 4.2.6.8 and 6.1.1.4'
O O 0.0106 0.0060 'International Tables Vol C Tables 4.2.6.8 and 6.1.1.4'
Zn Zn 0.2839 1.4301 'International Tables Vol C Tables 4.2.6.8 and 6.1.1.4'
Cl Cl 0.1484 0.1585 'International Tables Vol C Tables 4.2.6.8 and 6.1.1.4'

loop_
_geom_angle_atom_site_label_1
_geom_angle_atom_site_label_2
_geom_angle_atom_site_label_3
_geom_angle
_geom_angle_site_symmetry_1
_geom_angle_site_symmetry_3
_geom_angle_publ_flag
O3 Zn1 N1 111.0(7) . . ?
O3 Zn1 N3 100.5(6) . . ?
N1 Zn1 N3 102.4(6) . . ?
O3 Zn1 Cl1 118.7(5) . . ?
N1 Zn1 Cl1 111.3(5) . . ?
N3 Zn1 Cl1 111.2(5) . . ?
C7 N1 C1 107.7(15) . . ?
C7 N1 Zn1 123.2(13) . . ?
C1 N1 Zn1 128.7(12) . . ?
C7 N2 C6 108.5(16) . . ?
C7 N2 H2N 125.7 . . ?
C6 N2 H2N 125.7 . . ?
C10 N3 C11 104.2(15) . . ?
C10 N3 Zn1 130.8(13) . . ?
C11 N3 Zn1 124.7(13) . . ?
C10 N4 C16 108.1(17) . . ?
C10 N4 H4N 125.9 . . ?
C16 N4 H4N 125.9 . . ?
N1 C1 C2 131.2(17) . . ?
N1 C1 C6 108.6(16) . . ?
C2 C1 C6 120.1(18) . . ?
C3 C2 C1 117.1(19) . . ?
C3 C2 H2 121.4 . . ?
C1 C2 H2 121.4 . . ?
C2 C3 C4 120(2) . . ?
C2 C3 H3 120.0 . . ?
C4 C3 H3 120.0 . . ?
C5 C4 C3 124(2) . . ?
C5 C4 H4 117.9 . . ?
C3 C4 H4 117.9 . . ?
C4 C5 C6 114.9(19) . . ?
C4 C5 H5 122.6 . . ?
C6 C5 H5 122.6 . . ?
N2 C6 C5 131.6(17) . . ?
N2 C6 C1 104.9(15) . . ?
C5 C6 C1 123.5(18) . . ?
N1 C7 N2 110.3(17) . . ?
N1 C7 C8 123.7(17) . . ?
N2 C7 C8 124.9(17) . . ?
C7 C8 C9 111.5(15) . . ?
C7 C8 H8A 109.3 . . ?
C9 C8 H8A 109.3 . . ?
C7 C8 H8AB 109.3 . . ?
C9 C8 H8AB 109.3 . . ?
H8A C8 H8AB 108.0 . . ?
O1 C9 C10 117.4(15) . . ?
O1 C9 C8 108.8(12) . . ?
C10 C9 C8 114.5(13) . . ?
O1 C9 H9 104.9 . . ?
C10 C9 H9 104.9 . . ?
C8 C9 H9 104.9 . . ?
C9 O1 H1O 106.2 . . ?
N3 C10 N4 112.0(17) . . ?
N3 C10 C9 132.3(17) . . ?
N4 C10 C9 115.7(17) . . ?
C12 C11 C16 123.0(19) . . ?
C12 C11 N3 128.4(18) . . ?
C16 C11 N3 108.5(17) . . ?
C11 C12 C13 115.4(19) . . ?
C11 C12 H12 122.3 . . ?
C13 C12 H12 122.3 . . ?
C14 C13 C12 124(2) . . ?
C14 C13 H13 117.9 . . ?
C12 C13 H13 117.9 . . ?
C13 C14 C15 119(2) . . ?
C13 C14 H14 120.5 . . ?
C15 C14 H14 120.5 . . ?
C16 C15 C14 117.9(19) . . ?
C16 C15 H15 121.0 . . ?
C14 C15 H15 121.0 . . ?
C11 C16 N4 107.1(18) . . ?
C11 C16 C15 120.4(19) . . ?
N4 C16 C15 132.5(19) . . ?
O5 Zn2 N7 111.7(7) . . ?
O5 Zn2 N5 97.3(7) . . ?
N7 Zn2 N5 103.4(6) . . ?
O5 Zn2 Cl2 121.2(5) . . ?
N7 Zn2 Cl2 111.8(5) . . ?
N5 Zn2 Cl2 108.8(5) . . ?
C23 N5 C17 107.2(15) . . ?
C23 N5 Zn2 122.5(13) . . ?
C17 N5 Zn2 130.0(13) . . ?
C23 N6 C22 108.8(17) . . ?
C23 N6 H6N 125.6 . . ?
C22 N6 H6N 125.6 . . ?
C26 N7 C27 103.7(14) . . ?
C26 N7 Zn2 130.9(13) . . ?
C27 N7 Zn2 125.2(12) . . ?
C26 N8 C32 109.1(17) . . ?
C26 N8 H8 125.5 . . ?
C32 N8 H8 125.5 . . ?
N5 C17 C22 108.8(16) . . ?
N5 C17 C18 130.7(16) . . ?
C22 C17 C18 120.4(17) . . ?
C19 C18 C17 116.5(18) . . ?
C19 C18 H18 121.8 . . ?
C17 C18 H18 121.8 . . ?
C18 C19 C20 120(2) . . ?
C18 C19 H19 120.2 . . ?
C20 C19 H19 120.2 . . ?
C21 C20 C19 125.4(19) . . ?
C21 C20 H20 117.3 . . ?
C19 C20 H20 117.3 . . ?
C20 C21 C22 113.9(19) . . ?
C20 C21 H21 123.1 . . ?
C22 C21 H21 123.1 . . ?
C21 C22 N6 131.4(18) . . ?
C21 C22 C17 123.9(19) . . ?
N6 C22 C17 104.4(16) . . ?
N5 C23 N6 110.7(18) . . ?
N5 C23 C24 121.5(17) . . ?
N6 C23 C24 126.7(18) . . ?
C23 C24 C25' 113.7(15) . . ?
C23 C24 C25 113.7(15) . . ?
C23 C24 H24A 108.8 . . ?
C25 C24 H24A 108.8 . . ?
C23 C24 H24B 108.8 . . ?
C25 C24 H24B 108.8 . . ?
H24A C24 H24B 107.7 . . ?
O2 C25 C24 110.8(14) . . ?
O2 C25 C26 114.2(15) . . ?
C24 C25 C26 115.7(13) . . ?
O2 C25 H25 105.0 . . ?
C24 C25 H25 105.0 . . ?
C26 C25 H25 105.0 . . ?
C25 O2 H2O 92.5 . . ?
N7 C26 N8 111.9(17) . . ?
N7 C26 C25' 130.5(16) . . ?
N8 C26 C25' 116.6(16) . . ?
N7 C26 C25 130.5(16) . . ?
N8 C26 C25 116.6(16) . . ?
C32 C27 C28 122.1(18) . . ?
C32 C27 N7 108.7(16) . . ?
C28 C27 N7 129.2(17) . . ?
C27 C28 C29 115.7(19) . . ?
C27 C28 H28 122.1 . . ?
C29 C28 H28 122.1 . . ?
C30 C29 C28 123(2) . . ?
C30 C29 H29 118.6 . . ?
C28 C29 H29 118.6 . . ?
C29 C30 C31 121(2) . . ?
C29 C30 H30 119.5 . . ?
C31 C30 H30 119.5 . . ?
C30 C31 C32 116.2(19) . . ?
C30 C31 H31 121.9 . . ?
C32 C31 H31 121.9 . . ?
N8 C32 C27 106.6(16) . . ?
N8 C32 C31 131.4(18) . . ?
C27 C32 C31 121.9(18) . . ?
C33 O3 Zn1 111.8(11) . . ?
O4 C33 O3 122.1(14) . . ?
O4 C33 C34 119.3(13) . . ?
O3 C33 C34 118.5(13) . . ?
C39 C34 C35 120.2(12) . . ?
C39 C34 C33 120.1(12) . . ?
C35 C34 C33 119.6(12) . . ?
C34 C35 C36 118.9(13) . . ?
C34 C35 H35 120.5 . . ?
C36 C35 H35 120.5 . . ?
C37 C36 C35 121.4(13) . . ?
C37 C36 H36 119.3 . . ?
C35 C36 H36 119.3 . . ?
C36 C37 C38 119.3(13) . . ?
C36 C37 C40 119.8(11) . . ?
C38 C37 C40 120.9(12) . . ?
C39 C38 C37 120.1(13) . . ?
C39 C38 H38 120.0 . . ?
C37 C38 H38 120.0 . . ?
C34 C39 C38 120.0(13) . . ?
C34 C39 H39 120.0 . . ?
C38 C39 H39 120.0 . . ?
O6 C40 O5 124.7(15) . . ?
O6 C40 C37 119.8(13) . . ?
O5 C40 C37 115.5(13) . . ?
C40 O5 Zn2 109.5(11) . . ?
O7 C41 N9 122(2) . . ?
O7 C41 H41 118.9 . . ?
N9 C41 H41 118.9 . . ?
C41 N9 C42 121.2(16) . . ?
C41 N9 C43 122.5(16) . . ?
C42 N9 C43 116.2(16) . . ?
N9 C42 H42A 109.5 . . ?
N9 C42 H42B 109.5 . . ?
H42A C42 H42B 109.5 . . ?
N9 C42 H42C 109.5 . . ?
H42A C42 H42C 109.5 . . ?
H42B C42 H42C 109.5 . . ?
N9 C43 H43A 109.5 . . ?
N9 C43 H43B 109.5 . . ?
H43A C43 H43B 109.5 . . ?
N9 C43 H43C 109.5 . . ?
H43A C43 H43C 109.5 . . ?
H43B C43 H43C 109.5 . . ?
O8 C44 N10 121(2) . . ?
O8 C44 H44 119.4 . . ?
N10 C44 H44 119.4 . . ?
C44 N10 C45 125(3) . . ?
C44 N10 C46 118(3) . . ?
C45 N10 C46 114(2) . . ?
N10 C45 H45A 109.5 . . ?
N10 C45 H45B 109.5 . . ?
H45A C45 H45B 109.5 . . ?
N10 C45 H45C 109.5 . . ?
H45A C45 H45C 109.5 . . ?
H45B C45 H45C 109.5 . . ?
N10 C46 H46A 109.5 . . ?
N10 C46 H46B 109.5 . . ?
H46A C46 H46B 109.5 . . ?
N10 C46 H46C 109.5 . . ?
H46A C46 H46C 109.5 . . ?
H46B C46 H46C 109.5 . . ?
O8' C44' N10' 139(3) . . ?
O8' C44' H44' 110.6 . . ?
N10' C44' H44' 110.6 . . ?
C44' N10' C45' 119(2) . . ?
C44' N10' C46' 129(2) . . ?
C45' N10' C46' 113(2) . . ?
N10' C45' H45D 109.5 . . ?
N10' C45' H45E 109.5 . . ?
H45D C45' H45E 109.5 . . ?
N10' C45' H45F 109.5 . . ?
H45D C45' H45F 109.5 . . ?
H45E C45' H45F 109.5 . . ?
N10' C46' H46D 109.5 . . ?
N10' C46' H46E 109.5 . . ?
H46D C46' H46E 109.5 . . ?
N10' C46' H46F 109.5 . . ?
H46D C46' H46F 109.5 . . ?
H46E C46' H46F 109.5 . . ?
O9 C47 N11 128(2) . . ?
O9 C47 H47 116.1 . . ?
N11 C47 H47 116.1 . . ?
C47 N11 C49 123.6(16) . . ?
C47 N11 C48 119.4(17) . . ?
C49 N11 C48 116.7(16) . . ?
N11 C48 H48A 109.5 . . ?
N11 C48 H48B 109.5 . . ?
H48A C48 H48B 109.5 . . ?
N11 C48 H48C 109.5 . . ?
H48A C48 H48C 109.5 . . ?
H48B C48 H48C 109.5 . . ?
N11 C49 H49A 109.5 . . ?
N11 C49 H49B 109.5 . . ?
H49A C49 H49B 109.5 . . ?
N11 C49 H49C 109.5 . . ?
H49A C49 H49C 109.5 . . ?
H49B C49 H49C 109.5 . . ?
O10 C50 N12 122(2) . . ?
O10 C50 H50 119.0 . . ?
N12 C50 H50 119.0 . . ?
C50 N12 C51 122(2) . . ?
C50 N12 C52 120(2) . . ?
C51 N12 C52 118(2) . . ?
N12 C51 H51A 109.5 . . ?
N12 C51 H51B 109.5 . . ?
H51A C51 H51B 109.5 . . ?
N12 C51 H51C 109.5 . . ?
H51A C51 H51C 109.5 . . ?
H51B C51 H51C 109.5 . . ?
N12 C52 H52A 109.5 . . ?
N12 C52 H52B 109.5 . . ?
H52A C52 H52B 109.5 . . ?
N12 C52 H52C 109.5 . . ?
H52A C52 H52C 109.5 . . ?
H52B C52 H52C 109.5 . . ?
O10' C50' N12' 123(2) . . ?
O10' C50' H50' 118.7 . . ?
N12' C50' H50' 118.7 . . ?
C50' N12' C51' 122(2) . . ?
C50' N12' C52' 118(2) . . ?
C51' N12' C52' 120(2) . . ?
N12' C51' H51D 109.5 . . ?
N12' C51' H51E 109.5 . . ?
H51D C51' H51E 109.5 . . ?
N12' C51' H51F 109.5 . . ?
H51D C51' H51F 109.5 . . ?
H51E C51' H51F 109.5 . . ?
N12' C52' H52D 109.5 . . ?
N12' C52' H52E 109.5 . . ?
H52D C52' H52E 109.5 . . ?
N12' C52' H52F 109.5 . . ?
H52D C52' H52F 109.5 . . ?
H52E C52' H52F 109.5 . . ?
O2' C25' C24 99.8(19) . . ?
O2' C25' C26 124(2) . . ?
C24 C25' C26 115.7(13) . . ?
O2' C25' H25' 105.0 . . ?
C24 C25' H25' 105.0 . . ?
C26 C25' H25' 105.0 . . ?
C25' O2' H2' 109.5 . . ?

loop_
_geom_bond_atom_site_label_1
_geom_bond_atom_site_label_2
_geom_bond_distance
_geom_bond_site_symmetry_2
_geom_bond_publ_flag
Zn1 O3 1.961(14) . ?
Zn1 N1 2.027(13) . ?
Zn1 N3 2.029(15) . ?
Zn1 Cl1 2.213(6) . ?
N1 C7 1.32(2) . ?
N1 C1 1.37(2) . ?
N2 C7 1.36(2) . ?
N2 C6 1.38(2) . ?
N2 H2N 0.8800 . ?
N3 C10 1.33(2) . ?
N3 C11 1.44(2) . ?
N4 C10 1.35(2) . ?
N4 C16 1.37(2) . ?
N4 H4N 0.8800 . ?
C1 C2 1.40(2) . ?
C1 C6 1.41(2) . ?
C2 C3 1.37(2) . ?
C2 H2 0.9500 . ?
C3 C4 1.44(2) . ?
C3 H3 0.9500 . ?
C4 C5 1.35(2) . ?
C4 H4 0.9500 . ?
C5 C6 1.38(2) . ?
C5 H5 0.9500 . ?
C7 C8 1.48(2) . ?
C8 C9 1.545(16) . ?
C8 H8A 0.9900 . ?
C8 H8AB 0.9900 . ?
C9 O1 1.399(15) . ?
C9 C10 1.53(2) . ?
C9 H9 1.0000 . ?
O1 H1O 0.8710 . ?
C11 C12 1.36(2) . ?
C11 C16 1.36(2) . ?
C12 C13 1.41(2) . ?
C12 H12 0.9500 . ?
C13 C14 1.34(2) . ?
C13 H13 0.9500 . ?
C14 C15 1.40(2) . ?
C14 H14 0.9500 . ?
C15 C16 1.40(2) . ?
C15 H15 0.9500 . ?
Zn2 O5 1.987(15) . ?
Zn2 N7 1.998(14) . ?
Zn2 N5 2.042(14) . ?
Zn2 Cl2 2.238(6) . ?
N5 C23 1.33(2) . ?
N5 C17 1.37(2) . ?
N6 C23 1.34(2) . ?
N6 C22 1.39(2) . ?
N6 H6N 0.8800 . ?
N7 C26 1.33(2) . ?
N7 C27 1.45(2) . ?
N8 C26 1.34(2) . ?
N8 C32 1.36(2) . ?
N8 H8 0.8800 . ?
C17 C22 1.41(2) . ?
C17 C18 1.42(2) . ?
C18 C19 1.37(2) . ?
C18 H18 0.9500 . ?
C19 C20 1.44(2) . ?
C19 H19 0.9500 . ?
C20 C21 1.35(3) . ?
C20 H20 0.9500 . ?
C21 C22 1.38(2) . ?
C21 H21 0.9500 . ?
C23 C24 1.48(2) . ?
C24 C25' 1.495(15) . ?
C24 C25 1.495(15) . ?
C24 H24A 0.9900 . ?
C24 H24B 0.9900 . ?
C25 O2 1.418(17) . ?
C25 C26 1.55(2) . ?
C25 H25 1.0000 . ?
O2 H2O 0.9242 . ?
C26 C25' 1.55(2) . ?
C27 C32 1.36(2) . ?
C27 C28 1.36(2) . ?
C28 C29 1.41(2) . ?
C28 H28 0.9500 . ?
C29 C30 1.36(2) . ?
C29 H29 0.9500 . ?
C30 C31 1.38(2) . ?
C30 H30 0.9500 . ?
C31 C32 1.41(2) . ?
C31 H31 0.9500 . ?
O3 C33 1.283(13) . ?
O4 C33 1.261(13) . ?
C33 C34 1.503(15) . ?
C34 C39 1.383(15) . ?
C34 C35 1.393(14) . ?
C35 C36 1.402(15) . ?
C35 H35 0.9500 . ?
C36 C37 1.368(14) . ?
C36 H36 0.9500 . ?
C37 C38 1.400(14) . ?
C37 C40 1.499(15) . ?
C38 C39 1.395(15) . ?
C38 H38 0.9500 . ?
C39 H39 0.9500 . ?
C40 O6 1.235(14) . ?
C40 O5 1.286(14) . ?
O7 C41 1.232(15) . ?
C41 N9 1.331(16) . ?
C41 H41 0.9500 . ?
N9 C42 1.441(15) . ?
N9 C43 1.461(14) . ?
C42 H42A 0.9800 . ?
C42 H42B 0.9800 . ?
C42 H42C 0.9800 . ?
C43 H43A 0.9800 . ?
C43 H43B 0.9800 . ?
C43 H43C 0.9800 . ?
O8 C44 1.258(19) . ?
C44 N10 1.34(2) . ?
C44 H44 0.9500 . ?
N10 C45 1.42(2) . ?
N10 C46 1.47(2) . ?
C45 H45A 0.9800 . ?
C45 H45B 0.9800 . ?
C45 H45C 0.9800 . ?
C46 H46A 0.9800 . ?
C46 H46B 0.9800 . ?
C46 H46C 0.9800 . ?
O8' C44' 1.199(18) . ?
C44' N10' 1.319(19) . ?
C44' H44' 0.9500 . ?
N10' C45' 1.44(2) . ?
N10' C46' 1.47(2) . ?
C45' H45D 0.9800 . ?
C45' H45E 0.9800 . ?
C45' H45F 0.9800 . ?
C46' H46D 0.9800 . ?
C46' H46E 0.9800 . ?
C46' H46F 0.9800 . ?
O9 C47 1.220(16) . ?
C47 N11 1.326(15) . ?
C47 H47 0.9500 . ?
N11 C49 1.441(15) . ?
N11 C48 1.445(15) . ?
C48 H48A 0.9800 . ?
C48 H48B 0.9800 . ?
C48 H48C 0.9800 . ?
C49 H49A 0.9800 . ?
C49 H49B 0.9800 . ?
C49 H49C 0.9800 . ?
O10 C50 1.270(18) . ?
C50 N12 1.355(19) . ?
C50 H50 0.9500 . ?
N12 C51 1.442(19) . ?
N12 C52 1.474(19) . ?
C51 H51A 0.9800 . ?
C51 H51B 0.9800 . ?
C51 H51C 0.9800 . ?
C52 H52A 0.9800 . ?
C52 H52B 0.9800 . ?
C52 H52C 0.9800 . ?
O10' C50' 1.247(18) . ?
C50' N12' 1.342(19) . ?
C50' H50' 0.9500 . ?
N12' C51' 1.419(19) . ?
N12' C52' 1.469(19) . ?
C51' H51D 0.9800 . ?
C51' H51E 0.9800 . ?
C51' H51F 0.9800 . ?
C52' H52D 0.9800 . ?
C52' H52E 0.9800 . ?
C52' H52F 0.9800 . ?
C25' O2' 1.39(2) . ?
C25' H25' 1.0000 . ?
O2' H2' 0.8400 . ?

loop_
_geom_hbond_atom_site_label_D
_geom_hbond_atom_site_label_H
_geom_hbond_atom_site_label_A
_geom_hbond_distance_DH
_geom_hbond_distance_HA
_geom_hbond_distance_DA
_geom_hbond_angle_DHA
_geom_hbond_site_symmetry_A
_geom_hbond_publ_flag
O1 H1O O8^a 0.87 1.93 2.66(3) 140.8 . yes
O2^a H2O^a O10^a 0.92 1.94 2.79(3) 151.8 . yes
N2 H2N O2^a 0.88 1.88 2.76(3) 175.8 1_456 yes
N4 H4N O4 0.88 1.92 2.75(2) 157.7 1_455 yes
N6 H6N O6 0.88 1.83 2.71(2) 172.9 1_655 yes
N8 H8 O1 0.88 1.98 2.84(2) 165.8 1_654 yes
O2'^b H2'^b O9 0.84 2.63 2.78(4) 91.8 . yes
